data_7251062
loop_
_publ_author_name
'\<Culig, Matija'
'Nemec, Vinko'
'Bregovi\'c, Nikola'
'Cin\<ci\'c, Dominik'

_publ_section_title
;
 Halopyridinium cations as bifunctional donors of halogen and hydrogen
 bonds in salts with benzenesulfonic and p-toluenesulfonic acids
;
_journal_issue 47
_journal_name_full CrystEngComm
_journal_page_first 7638
_journal_page_last 7643
_journal_paper_doi 10.1039/D5CE00870K
_journal_volume 27
_journal_year 2025
_chemical_formula_moiety 'C6 H5 O3 S, C5 H5 Br N'
_chemical_formula_sum 'C11 H10 Br N O3 S'
_chemical_formula_weight 316.17
_space_group_crystal_system monoclinic
_space_group_IT_number 14
_space_group_name_Hall '-P 2yn'
_space_group_name_H-M_alt 'P 1 21/n 1'
_atom_sites_solution_hydrogens geom
_audit_creation_method SHELXL-2019/3
_audit_update_record
;
2025-09-02 deposited with the CCDC.	2025-10-23 downloaded from the CCDC.
;
_cell_angle_alpha 90
_cell_angle_beta 106.598(19)
_cell_angle_gamma 90
_cell_formula_units_Z 4
_cell_length_a 6.6087(12)
_cell_length_b 21.264(4)
_cell_length_c 9.0465(17)
_cell_measurement_reflns_used 1539
_cell_measurement_temperature 295
_cell_measurement_theta_max 23.8870
_cell_measurement_theta_min 4.5840
_cell_volume 1218.3(4)
_computing_structure_refinement 'SHELXL-2019/2 (Sheldrick, 2019)'
_diffrn_ambient_temperature 295
_diffrn_detector_area_resol_mean 16.3426
_diffrn_measured_fraction_theta_full 0.995
_diffrn_measured_fraction_theta_max 0.996
_diffrn_measurement_device_type 'Xcalibur, Sapphire3'
_diffrn_radiation_type MoK\a
_diffrn_radiation_wavelength 0.71073
_diffrn_reflns_av_R_equivalents 0.0688
_diffrn_reflns_av_unetI/netI 0.0619
_diffrn_reflns_Laue_measured_fraction_full 0.995
_diffrn_reflns_Laue_measured_fraction_max 0.996
_diffrn_reflns_limit_h_max 8
_diffrn_reflns_limit_h_min -8
_diffrn_reflns_limit_k_max 27
_diffrn_reflns_limit_k_min -24
_diffrn_reflns_limit_l_max 9
_diffrn_reflns_limit_l_min -11
_diffrn_reflns_number 12089
_diffrn_reflns_point_group_measured_fraction_full 0.995
_diffrn_reflns_point_group_measured_fraction_max 0.996
_diffrn_reflns_theta_full 25.242
_diffrn_reflns_theta_max 26.999
_diffrn_reflns_theta_min 4.315
_diffrn_source 'fine-focus sealed X-ray tube'
_exptl_absorpt_coefficient_mu 3.540
_exptl_absorpt_correction_T_max 1.00000
_exptl_absorpt_correction_T_min 0.42513
_exptl_absorpt_correction_type multi-scan
_exptl_absorpt_process_details
;
CrysAlisPro 1.171.38.43 (Rigaku Oxford Diffraction, 2015)
Empirical absorption correction using spherical harmonics,
 implemented in SCALE3 ABSPACK scaling algorithm.
;
_exptl_crystal_colour colorless
_exptl_crystal_density_diffrn 1.724
_exptl_crystal_description block
_exptl_crystal_F_000 632
_exptl_crystal_size_max 0.43
_exptl_crystal_size_mid 0.19
_exptl_crystal_size_min 0.10
_refine_diff_density_max 0.878
_refine_diff_density_min -0.786
_refine_diff_density_rms 0.082
_refine_ls_extinction_method none
_refine_ls_goodness_of_fit_ref 1.021
_refine_ls_hydrogen_treatment constr
_refine_ls_matrix_type full
_refine_ls_number_parameters 154
_refine_ls_number_reflns 2657
_refine_ls_number_restraints 0
_refine_ls_restrained_S_all 1.021
_refine_ls_R_factor_all 0.1047
_refine_ls_R_factor_gt 0.0541
_refine_ls_shift/su_max 0.000
_refine_ls_shift/su_mean 0.000
_refine_ls_structure_factor_coef Fsqd
_refine_ls_weighting_details 'w=1/[\s^2^(Fo^2^)+(0.0447P)^2^+1.3512P] where P=(Fo^2^+2Fc^2^)/3'
_refine_ls_weighting_scheme calc
_refine_ls_wR_factor_gt 0.1094
_refine_ls_wR_factor_ref 0.1321
_reflns_Friedel_coverage 0.000
_reflns_number_gt 1606
_reflns_number_total 2657
_reflns_threshold_expression 'I > 2\s(I)'
_cod_data_source_file d5ce00870k2.cif
_cod_data_source_block bsa_3BrpyH
_cod_depositor_comments 'Adding full bibliography for 7251062--7251071.cif.'
_cod_original_sg_symbol_H-M 'P 21/n'
_cod_database_code 7251062
_shelx_shelxl_version_number 2019/3
_shelx_space_group_comment
;
The symmetry employed for this shelxl refinement is uniquely defined
by the following loop, which should always be used as a source of
symmetry information in preference to the above space-group names.
They are only intended as comments.
;

loop_
_space_group_symop_operation_xyz
'x, y, z'
'-x+1/2, y+1/2, -z+1/2'
'-x, -y, -z'
'x-1/2, -y-1/2, z-1/2'

loop_
_atom_site_label
_atom_site_type_symbol
_atom_site_fract_x
_atom_site_fract_y
_atom_site_fract_z
_atom_site_U_iso_or_equiv
_atom_site_adp_type
_atom_site_occupancy
_atom_site_site_symmetry_order
_atom_site_calc_flag
_atom_site_refinement_flags_posn
_atom_site_refinement_flags_adp
_atom_site_refinement_flags_occupancy
_atom_site_disorder_assembly
_atom_site_disorder_group
Br1 Br -0.27509(9) 0.40901(3) 0.85252(7) 0.0672(3) Uani 1 1 d . . . . .
S1 S 0.59754(19) 0.59865(6) 0.77977(14) 0.0440(3) Uani 1 1 d . . . . .
O2 O 0.5273(6) 0.56088(16) 0.6405(4) 0.0646(10) Uani 1 1 d . . . . .
O3 O 0.8183(5) 0.61164(17) 0.8223(5) 0.0658(11) Uani 1 1 d . . . . .
O1 O 0.5209(7) 0.57143(17) 0.9014(4) 0.0665(11) Uani 1 1 d . . . . .
N1 N 0.2212(7) 0.4776(2) 0.7322(6) 0.0592(12) Uani 1 1 d . . . . .
H1 H 0.319358 0.504261 0.771959 0.071 Uiso 1 1 calc R U . . .
C8 C -0.0759(7) 0.4236(2) 0.7448(5) 0.0424(11) Uani 1 1 d . . . . .
C1 C 0.4638(7) 0.6719(2) 0.7313(5) 0.0409(11) Uani 1 1 d . . . . .
C9 C -0.0843(8) 0.3933(2) 0.6098(6) 0.0529(13) Uani 1 1 d . . . . .
H9 H -0.189039 0.363749 0.568921 0.063 Uiso 1 1 calc R U . . .
C7 C 0.0801(8) 0.4656(2) 0.8052(6) 0.0535(13) Uani 1 1 d . . . . .
H7 H 0.087298 0.485709 0.897788 0.064 Uiso 1 1 calc R U . . .
C2 C 0.2891(8) 0.6853(3) 0.7787(6) 0.0535(13) Uani 1 1 d . . . . .
H2 H 0.245706 0.657612 0.843091 0.064 Uiso 1 1 calc R U . . .
C6 C 0.5278(8) 0.7132(2) 0.6361(6) 0.0540(13) Uani 1 1 d . . . . .
H6 H 0.647363 0.704644 0.604890 0.065 Uiso 1 1 calc R U . . .
C11 C 0.2192(8) 0.4507(3) 0.6013(7) 0.0582(15) Uani 1 1 d . . . . .
H11 H 0.321760 0.461033 0.553252 0.070 Uiso 1 1 calc R U . . .
C10 C 0.0667(9) 0.4075(3) 0.5351(6) 0.0570(14) Uani 1 1 d . . . . .
H10 H 0.064196 0.388133 0.442417 0.068 Uiso 1 1 calc R U . . .
C3 C 0.1768(10) 0.7406(3) 0.7301(7) 0.0675(16) Uani 1 1 d . . . . .
H3 H 0.058342 0.749851 0.762082 0.081 Uiso 1 1 calc R U . . .
C4 C 0.2411(10) 0.7812(3) 0.6354(7) 0.0672(17) Uani 1 1 d . . . . .
H4 H 0.167059 0.818384 0.603788 0.081 Uiso 1 1 calc R U . . .
C5 C 0.4129(10) 0.7675(3) 0.5873(7) 0.0650(16) Uani 1 1 d . . . . .
H5 H 0.453696 0.794859 0.520823 0.078 Uiso 1 1 calc R U . . .

loop_
_atom_site_aniso_label
_atom_site_aniso_U_11
_atom_site_aniso_U_22
_atom_site_aniso_U_33
_atom_site_aniso_U_23
_atom_site_aniso_U_13
_atom_site_aniso_U_12
Br1 0.0522(3) 0.0893(5) 0.0679(4) 0.0231(3) 0.0298(3) 0.0088(3)
S1 0.0417(7) 0.0485(7) 0.0442(7) -0.0002(6) 0.0161(5) -0.0028(5)
O2 0.079(3) 0.052(2) 0.060(2) -0.0163(19) 0.015(2) -0.0068(19)
O3 0.038(2) 0.064(2) 0.090(3) -0.006(2) 0.0103(19) -0.0018(17)
O1 0.085(3) 0.064(2) 0.063(3) 0.023(2) 0.041(2) 0.015(2)
N1 0.044(3) 0.056(3) 0.078(4) -0.003(3) 0.018(2) -0.006(2)
C8 0.038(3) 0.051(3) 0.039(3) 0.009(2) 0.011(2) 0.001(2)
C1 0.043(3) 0.042(3) 0.037(3) -0.005(2) 0.011(2) -0.007(2)
C9 0.044(3) 0.063(3) 0.048(3) -0.005(3) 0.007(2) -0.007(2)
C7 0.047(3) 0.057(3) 0.057(3) -0.009(3) 0.017(3) -0.001(3)
C2 0.052(3) 0.064(3) 0.048(3) 0.007(3) 0.019(3) 0.004(3)
C6 0.052(3) 0.052(3) 0.062(4) 0.003(3) 0.024(3) -0.010(3)
C11 0.046(3) 0.069(4) 0.065(4) 0.026(3) 0.025(3) 0.009(3)
C10 0.057(3) 0.075(4) 0.042(3) -0.002(3) 0.019(2) 0.012(3)
C3 0.065(4) 0.080(4) 0.061(4) 0.005(3) 0.024(3) 0.018(3)
C4 0.074(4) 0.057(4) 0.063(4) 0.003(3) 0.007(3) 0.013(3)
C5 0.080(4) 0.048(3) 0.066(4) 0.013(3) 0.019(3) -0.009(3)

loop_
_atom_type_symbol
_atom_type_description
_atom_type_scat_dispersion_real
_atom_type_scat_dispersion_imag
_atom_type_scat_source
C C 0.0033 0.0016 'International Tables Vol C Tables 4.2.6.8 and 6.1.1.4'
H H 0.0000 0.0000 'International Tables Vol C Tables 4.2.6.8 and 6.1.1.4'
N N 0.0061 0.0033 'International Tables Vol C Tables 4.2.6.8 and 6.1.1.4'
O O 0.0106 0.0060 'International Tables Vol C Tables 4.2.6.8 and 6.1.1.4'
S S 0.1246 0.1234 'International Tables Vol C Tables 4.2.6.8 and 6.1.1.4'
Br Br -0.2901 2.4595 'International Tables Vol C Tables 4.2.6.8 and 6.1.1.4'

loop_
_geom_angle_atom_site_label_1
_geom_angle_atom_site_label_2
_geom_angle_atom_site_label_3
_geom_angle
_geom_angle_site_symmetry_1
_geom_angle_site_symmetry_3
_geom_angle_publ_flag
O3 S1 O2 112.9(2) . . ?
O3 S1 O1 115.0(3) . . ?
O2 S1 O1 110.0(2) . . ?
O3 S1 C1 107.1(2) . . ?
O2 S1 C1 104.8(2) . . ?
O1 S1 C1 106.2(2) . . ?
C11 N1 C7 123.0(5) . . ?
C11 N1 H1 118.5 . . ?
C7 N1 H1 118.5 . . ?
C7 C8 C9 120.1(5) . . ?
C7 C8 Br1 117.8(4) . . ?
C9 C8 Br1 122.0(4) . . ?
C2 C1 C6 119.9(5) . . ?
C2 C1 S1 120.5(4) . . ?
C6 C1 S1 119.4(4) . . ?
C8 C9 C10 118.7(5) . . ?
C8 C9 H9 120.6 . . ?
C10 C9 H9 120.6 . . ?
N1 C7 C8 119.6(5) . . ?
N1 C7 H7 120.2 . . ?
C8 C7 H7 120.2 . . ?
C1 C2 C3 119.8(5) . . ?
C1 C2 H2 120.1 . . ?
C3 C2 H2 120.1 . . ?
C1 C6 C5 119.6(5) . . ?
C1 C6 H6 120.2 . . ?
C5 C6 H6 120.2 . . ?
N1 C11 C10 120.2(5) . . ?
N1 C11 H11 119.9 . . ?
C10 C11 H11 119.9 . . ?
C11 C10 C9 118.3(5) . . ?
C11 C10 H10 120.8 . . ?
C9 C10 H10 120.8 . . ?
C4 C3 C2 119.9(6) . . ?
C4 C3 H3 120.1 . . ?
C2 C3 H3 120.1 . . ?
C5 C4 C3 120.1(6) . . ?
C5 C4 H4 119.9 . . ?
C3 C4 H4 119.9 . . ?
C4 C5 C6 120.7(5) . . ?
C4 C5 H5 119.7 . . ?
C6 C5 H5 119.7 . . ?

loop_
_geom_bond_atom_site_label_1
_geom_bond_atom_site_label_2
_geom_bond_distance
_geom_bond_site_symmetry_2
_geom_bond_publ_flag
Br1 C8 1.874(5) . ?
S1 O3 1.426(4) . ?
S1 O2 1.454(4) . ?
S1 O1 1.456(4) . ?
S1 C1 1.783(5) . ?
N1 C11 1.311(7) . ?
N1 C7 1.312(7) . ?
N1 H1 0.8600 . ?
C8 C7 1.355(7) . ?
C8 C9 1.368(7) . ?
C1 C2 1.372(7) . ?
C1 C6 1.379(6) . ?
C9 C10 1.389(7) . ?
C9 H9 0.9300 . ?
C7 H7 0.9300 . ?
C2 C3 1.392(7) . ?
C2 H2 0.9300 . ?
C6 C5 1.382(7) . ?
C6 H6 0.9300 . ?
C11 C10 1.369(8) . ?
C11 H11 0.9300 . ?
C10 H10 0.9300 . ?
C3 C4 1.368(8) . ?
C3 H3 0.9300 . ?
C4 C5 1.359(8) . ?
C4 H4 0.9300 . ?
C5 H5 0.9300 . ?
